data_7051218
loop_
_publ_author_name
'Gabbai, Fran\,cois'
'Gardinier, James R.'

_publ_section_title
;
Reaction of N,N'-bis(mesityl)ethylenediamine with triethylaluminum.
Formation of ten-membered aluminum amide heterocycles
;
_journal_name_full 'New Journal of Chemistry'
_journal_paper_doi 10.1039/b106488f
_journal_year 2001
_chemical_formula_sum 'C52 H78 Al2 N4 O2'
_chemical_formula_weight 845.14
_chemical_name_common
;
1,6-bis(tetrahydrofuran)-1,6-diethyl-2,5,7,10-
tetramesityl-1,6-diala-2,5,7,10-tetraaza-cylodecane
;
_space_group_IT_number 14
_symmetry_cell_setting monoclinic
_symmetry_space_group_name_Hall '-P 2ybc'
_symmetry_space_group_name_H-M 'P 1 21/c 1'
_cell_angle_alpha 90.00
_cell_angle_beta 95.1310(10)
_cell_angle_gamma 90.00
_cell_formula_units_Z 2
_cell_length_a 8.5899(5)
_cell_length_b 17.0806(9)
_cell_length_c 16.3606(9)
_cell_measurement_temperature 110(2)
_cell_volume 2390.8(2)
_diffrn_ambient_temperature 293(2)
_exptl_crystal_density_diffrn 1.174
_cod_depositor_comments
;
The following automatic conversions were performed:
'_symmetry_cell_setting' value 'Monoclinic' changed to 'monoclinic'
according to '/home/saulius/struct/CIF-dictionaries/cif_core.dic'
dictionary named 'cif_core.dic' version 2.4.1 from 2010-06-29.

Automatic conversion script
Id: cif_fix_enum 1527 2010-12-29 10:47:43Z saulius 
;
_cod_original_sg_symbol_H-M 'P 21/c'
_cod_database_code 7051218

loop_
_symmetry_equiv_pos_as_xyz
'x, y, z'
'-x, y+1/2, -z+1/2'
'-x, -y, -z'
'x, -y-1/2, z-1/2'

loop_
_atom_site_label
_atom_site_type_symbol
_atom_site_fract_x
_atom_site_fract_y
_atom_site_fract_z
_atom_site_U_iso_or_equiv
_atom_site_adp_type
_atom_site_occupancy
_atom_site_symmetry_multiplicity
_atom_site_calc_flag
_atom_site_refinement_flags
_atom_site_disorder_assembly
_atom_site_disorder_group
Al1 Al 0.40434(14) 0.12603(6) 0.89186(7) 0.0301(4) Uani 1 1 d . . .
O1 O 0.5830(3) 0.18325(15) 0.85721(16) 0.0370(7) Uani 1 1 d . . .
N1 N 0.4304(4) 0.02642(17) 0.85171(19) 0.0298(8) Uani 1 1 d . . .
N2 N 0.4271(4) 0.13933(17) 1.00339(18) 0.0291(8) Uani 1 1 d . . .
C1 C 0.2328(5) 0.1879(2) 0.8356(2) 0.0344(10) Uani 1 1 d . . .
H1A H 0.2295 0.1765 0.7774 0.041 Uiso 1 1 calc R . .
H1B H 0.1354 0.1693 0.8543 0.041 Uiso 1 1 calc R . .
C2 C 0.2372(5) 0.2773(2) 0.8458(3) 0.0442(11) Uani 1 1 d . . .
H2A H 0.1469 0.2999 0.8159 0.066 Uiso 1 1 calc R . .
H2B H 0.3301 0.2976 0.8250 0.066 Uiso 1 1 calc R . .
H2C H 0.2372 0.2902 0.9029 0.066 Uiso 1 1 calc R . .
C3 C 0.7353(5) 0.1905(2) 0.9016(3) 0.0414(11) Uani 1 1 d . . .
H3A H 0.7995 0.1453 0.8922 0.050 Uiso 1 1 calc R . .
H3B H 0.7261 0.1954 0.9601 0.050 Uiso 1 1 calc R . .
C4 C 0.8049(5) 0.2634(3) 0.8686(3) 0.0529(13) Uani 1 1 d . . .
H4A H 0.9122 0.2543 0.8571 0.063 Uiso 1 1 calc R . .
H4B H 0.8029 0.3060 0.9078 0.063 Uiso 1 1 calc R . .
C5 C 0.7022(6) 0.2831(3) 0.7890(3) 0.0518(13) Uani 1 1 d . . .
H5A H 0.6438 0.3310 0.7955 0.062 Uiso 1 1 calc R . .
H5B H 0.7661 0.2895 0.7435 0.062 Uiso 1 1 calc R . .
C6 C 0.5952(5) 0.2156(2) 0.7748(3) 0.0400(11) Uani 1 1 d . . .
H6A H 0.4937 0.2324 0.7502 0.048 Uiso 1 1 calc R . .
H6B H 0.6379 0.1772 0.7392 0.048 Uiso 1 1 calc R . .
C7 C 0.3813(4) 0.0050(2) 0.7696(2) 0.0281(9) Uani 1 1 d . . .
C8 C 0.2231(5) -0.0111(2) 0.7468(2) 0.0279(9) Uani 1 1 d . . .
C9 C 0.1712(5) -0.0263(2) 0.6649(2) 0.0318(9) Uani 1 1 d . . .
H9A H 0.0654 -0.0355 0.6511 0.038 Uiso 1 1 calc R . .
C10 C 0.2726(5) -0.0281(2) 0.6037(2) 0.0326(10) Uani 1 1 d . . .
C11 C 0.4298(5) -0.0167(2) 0.6272(2) 0.0334(10) Uani 1 1 d . . .
H11A H 0.5006 -0.0199 0.5876 0.040 Uiso 1 1 calc R . .
C12 C 0.4861(5) -0.0006(2) 0.7079(2) 0.0314(9) Uani 1 1 d . . .
C13 C 0.1046(5) -0.0141(2) 0.8098(2) 0.0352(10) Uani 1 1 d . . .
H13A H 0.0032 -0.0255 0.7829 0.053 Uiso 1 1 calc R . .
H13B H 0.1019 0.0355 0.8372 0.053 Uiso 1 1 calc R . .
H13C H 0.1335 -0.0543 0.8493 0.053 Uiso 1 1 calc R . .
C14 C 0.2129(5) -0.0403(3) 0.5153(3) 0.0437(11) Uani 1 1 d . . .
H14A H 0.2990 -0.0396 0.4817 0.066 Uiso 1 1 calc R . .
H14B H 0.1409 0.0008 0.4982 0.066 Uiso 1 1 calc R . .
H14C H 0.1605 -0.0899 0.5095 0.066 Uiso 1 1 calc R . .
C15 C 0.6589(5) 0.0116(2) 0.7254(3) 0.0385(10) Uani 1 1 d . . .
H15A H 0.6828 0.0221 0.7828 0.058 Uiso 1 1 calc R . .
H15B H 0.6912 0.0552 0.6939 0.058 Uiso 1 1 calc R . .
H15C H 0.7134 -0.0347 0.7107 0.058 Uiso 1 1 calc R . .
C16 C 0.3130(5) 0.1870(2) 1.0398(2) 0.0295(9) Uani 1 1 d . . .
C17 C 0.1595(5) 0.1602(2) 1.0462(2) 0.0297(9) Uani 1 1 d . . .
C18 C 0.0536(5) 0.2089(2) 1.0804(2) 0.0329(10) Uani 1 1 d . . .
H18A H -0.0474 0.1906 1.0845 0.039 Uiso 1 1 calc R . .
C19 C 0.0912(5) 0.2834(2) 1.1089(2) 0.0317(10) Uani 1 1 d . . .
C20 C 0.2417(5) 0.3095(2) 1.1014(2) 0.0336(10) Uani 1 1 d . . .
H20A H 0.2694 0.3597 1.1196 0.040 Uiso 1 1 calc R . .
C21 C 0.3536(5) 0.2633(2) 1.0676(2) 0.0305(9) Uani 1 1 d . . .
C22 C 0.1052(5) 0.0797(2) 1.0184(2) 0.0338(10) Uani 1 1 d . . .
H22A H -0.0024 0.0729 1.0285 0.051 Uiso 1 1 calc R . .
H22B H 0.1677 0.0408 1.0482 0.051 Uiso 1 1 calc R . .
H22C H 0.1157 0.0741 0.9607 0.051 Uiso 1 1 calc R . .
C23 C -0.0282(5) 0.3333(2) 1.1475(2) 0.0393(10) Uani 1 1 d . . .
H23A H 0.0178 0.3827 1.1638 0.059 Uiso 1 1 calc R . .
H23B H -0.0613 0.3069 1.1948 0.059 Uiso 1 1 calc R . .
H23C H -0.1168 0.3418 1.1085 0.059 Uiso 1 1 calc R . .
C24 C 0.5108(5) 0.2974(2) 1.0555(3) 0.0390(11) Uani 1 1 d . . .
H24A H 0.5175 0.3495 1.0777 0.058 Uiso 1 1 calc R . .
H24B H 0.5246 0.2992 0.9979 0.058 Uiso 1 1 calc R . .
H24C H 0.5910 0.2654 1.0831 0.058 Uiso 1 1 calc R . .
C25 C 0.5388(5) -0.0283(2) 0.8973(3) 0.0318(10) Uani 1 1 d . . .
H25A H 0.610(4) -0.048(2) 0.869(2) 0.023(10) Uiso 1 1 d . . .
H25B H 0.595(5) 0.002(2) 0.943(2) 0.031(10) Uiso 1 1 d . . .
C26 C 0.5357(5) 0.0992(2) 1.0644(2) 0.0324(10) Uani 1 1 d . . .
H26A H 0.567(5) 0.135(2) 1.111(3) 0.041(11) Uiso 1 1 d . . .
H26B H 0.628(4) 0.0822(19) 1.039(2) 0.017(9) Uiso 1 1 d . . .

loop_
_atom_site_aniso_label
_atom_site_aniso_U_11
_atom_site_aniso_U_22
_atom_site_aniso_U_33
_atom_site_aniso_U_23
_atom_site_aniso_U_13
_atom_site_aniso_U_12
Al1 0.0357(8) 0.0266(6) 0.0275(7) 0.0033(5) -0.0002(5) -0.0013(5)
O1 0.0374(18) 0.0391(16) 0.0337(16) 0.0072(12) -0.0014(13) -0.0064(12)
N1 0.035(2) 0.0254(16) 0.0278(18) 0.0022(13) -0.0049(14) -0.0005(14)
N2 0.032(2) 0.0280(16) 0.0265(18) 0.0027(13) -0.0023(14) 0.0011(13)
C1 0.036(3) 0.037(2) 0.029(2) 0.0048(17) 0.0004(18) 0.0000(18)
C2 0.041(3) 0.033(2) 0.057(3) 0.007(2) -0.003(2) 0.0039(19)
C3 0.036(3) 0.037(2) 0.049(3) 0.0014(19) -0.005(2) -0.0012(19)
C4 0.038(3) 0.046(3) 0.073(4) 0.008(2) -0.004(2) -0.010(2)
C5 0.066(3) 0.044(3) 0.046(3) 0.002(2) 0.012(2) -0.006(2)
C6 0.046(3) 0.040(2) 0.035(2) 0.0129(19) 0.010(2) 0.0004(19)
C7 0.032(2) 0.0238(18) 0.028(2) 0.0028(15) -0.0007(17) 0.0027(16)
C8 0.032(2) 0.0223(18) 0.030(2) 0.0013(15) 0.0022(17) 0.0028(15)
C9 0.035(2) 0.0272(19) 0.032(2) -0.0031(16) -0.0035(18) 0.0007(17)
C10 0.042(3) 0.0251(19) 0.030(2) -0.0014(16) -0.0028(18) 0.0043(17)
C11 0.044(3) 0.028(2) 0.028(2) 0.0029(16) 0.0064(18) 0.0068(18)
C12 0.036(3) 0.0262(19) 0.031(2) 0.0023(16) 0.0022(18) 0.0050(16)
C13 0.034(3) 0.038(2) 0.034(2) -0.0025(18) 0.0056(18) -0.0035(18)
C14 0.049(3) 0.045(3) 0.037(2) -0.0061(19) 0.000(2) 0.006(2)
C15 0.037(3) 0.045(2) 0.034(2) 0.0022(19) 0.0060(19) -0.0022(19)
C16 0.038(3) 0.029(2) 0.021(2) 0.0045(15) -0.0018(17) -0.0009(17)
C17 0.038(3) 0.0250(19) 0.025(2) 0.0035(16) -0.0017(17) -0.0020(17)
C18 0.033(3) 0.035(2) 0.030(2) 0.0035(17) -0.0019(18) -0.0037(17)
C19 0.036(3) 0.032(2) 0.025(2) 0.0023(16) -0.0023(18) 0.0006(17)
C20 0.043(3) 0.0268(19) 0.030(2) -0.0030(16) -0.0044(19) -0.0066(18)
C21 0.036(2) 0.029(2) 0.025(2) -0.0001(16) -0.0030(17) -0.0047(17)
C22 0.035(2) 0.031(2) 0.035(2) -0.0025(17) -0.0003(18) -0.0069(17)
C23 0.044(3) 0.036(2) 0.037(2) -0.0024(18) -0.002(2) 0.0021(19)
C24 0.047(3) 0.031(2) 0.039(2) -0.0023(18) 0.003(2) -0.0076(19)
C25 0.035(3) 0.030(2) 0.030(2) 0.0011(17) -0.002(2) 0.0031(18)
C26 0.041(3) 0.032(2) 0.024(2) -0.0007(17) -0.0014(19) -0.0027(18)

loop_
_geom_bond_atom_site_label_1
_geom_bond_atom_site_label_2
_geom_bond_distance
_geom_bond_site_symmetry_2
_geom_bond_publ_flag
Al1 N2 1.832(3) . ?
Al1 N1 1.845(3) . ?
Al1 O1 1.946(3) . ?
Al1 C1 1.973(4) . ?
O1 C3 1.444(5) . ?
O1 C6 1.470(5) . ?
N1 C7 1.419(5) . ?
N1 C25 1.473(5) . ?
N2 C16 1.444(5) . ?
N2 C26 1.473(5) . ?
C1 C2 1.535(5) . ?
C3 C4 1.503(6) . ?
C4 C5 1.544(7) . ?
C5 C6 1.480(6) . ?
C7 C8 1.404(5) . ?
C7 C12 1.415(5) . ?
C8 C9 1.398(5) . ?
C8 C13 1.513(5) . ?
C9 C10 1.386(6) . ?
C10 C11 1.384(6) . ?
C10 C14 1.506(6) . ?
C11 C12 1.391(5) . ?
C12 C15 1.501(6) . ?
C16 C17 1.409(5) . ?
C16 C21 1.413(5) . ?
C17 C18 1.387(5) . ?
C17 C22 1.509(5) . ?
C18 C19 1.384(5) . ?
C19 C20 1.383(6) . ?
C19 C23 1.514(5) . ?
C20 C21 1.396(5) . ?
C21 C24 1.500(5) . ?
C25 C26 1.530(6) 3_657 ?
C26 C25 1.530(6) 3_657 ?
